data_4037368
loop_
_publ_author_name
'Kise, Naoki'
'Hamada, Yusuke'
'Sakurai, Toshihiko'

_publ_section_title
;
 Electroreductive Intermolecular Coupling of Coumarins with Benzophenones:
 Synthesis of 4-(2-Hydroxyphenyl)-5,5-diaryl-\g-butyrolactones,
 2-(2,2-Diaryl-2,3-dihydrobenzofuran-3-yl)acetic Acids, and
 4-(Diarylmethyl)coumarins.
;
_journal_issue 22
_journal_name_full 'The Journal of organic chemistry'
_journal_page_first 11043
_journal_page_last 11056
_journal_paper_doi 10.1021/acs.joc.6b02056
_journal_volume 81
_journal_year 2016
_chemical_formula_moiety 'C25 H18 O2'
_chemical_formula_sum 'C25 H18 O2'
_chemical_formula_weight 350.39
_chemical_melting_point 477.0(10)
_chemical_name_systematic
; 
4-(10,11-Dihydro-5H-dibenzo[a,d][7]annulen-5-yl)-3-methyl-2H-chromen-2-one
;
_space_group_IT_number 2
_space_group_name_Hall '-P 1'
_space_group_name_H-M_alt 'P -1'
_symmetry_cell_setting triclinic
_symmetry_space_group_name_Hall '-P 1'
_symmetry_space_group_name_H-M 'P -1'
_atom_sites_solution_hydrogens geom
_atom_sites_solution_primary direct
_atom_sites_solution_secondary difmap
_audit_creation_method SHELXL-97
_cell_angle_alpha 106.5(2)
_cell_angle_beta 100.9(2)
_cell_angle_gamma 100.08(15)
_cell_formula_units_Z 4
_cell_length_a 7.369(15)
_cell_length_b 14.00(3)
_cell_length_c 18.06(5)
_cell_measurement_reflns_used 10197
_cell_measurement_temperature 298(2)
_cell_measurement_theta_max 27.5
_cell_measurement_theta_min 3.1
_cell_volume 1702(8)
_computing_cell_refinement PROCESS-AUTO
_computing_data_collection PROCESS-AUTO
_computing_data_reduction PROCESS-AUTO
_computing_publication_material yadokari-XG
_computing_structure_refinement 'SHELXL-97 (Sheldrick, 1997)'
_computing_structure_solution 'SHELXS-97 (Sheldrick, 1990)'
_diffrn_ambient_temperature 298(2)
_diffrn_detector_area_resol_mean 10.00
_diffrn_measured_fraction_theta_full 0.939
_diffrn_measured_fraction_theta_max 0.939
_diffrn_measurement_device_type 'Rigaku RAXIS-RAPID'
_diffrn_measurement_method \w
_diffrn_radiation_monochromator graphite
_diffrn_radiation_source 'fine-focus sealed tube'
_diffrn_radiation_type MoK\a
_diffrn_radiation_wavelength 0.71075
_diffrn_reflns_av_R_equivalents 0.1080
_diffrn_reflns_av_sigmaI/netI 0.1730
_diffrn_reflns_limit_h_max 9
_diffrn_reflns_limit_h_min -8
_diffrn_reflns_limit_k_max 17
_diffrn_reflns_limit_k_min -18
_diffrn_reflns_limit_l_max 23
_diffrn_reflns_limit_l_min -23
_diffrn_reflns_number 14727
_diffrn_reflns_theta_full 27.50
_diffrn_reflns_theta_max 27.50
_diffrn_reflns_theta_min 3.13
_exptl_absorpt_coefficient_mu 0.086
_exptl_absorpt_correction_T_max 0.9915
_exptl_absorpt_correction_T_min 0.9666
_exptl_absorpt_correction_type multi-scan
_exptl_absorpt_process_details
;
    Higashi, T. (1995). Program for Absorption Correction.
    Rigaku Corporation, Tokyo, Japan.
;
_exptl_crystal_colour colorless
_exptl_crystal_density_diffrn 1.368
_exptl_crystal_density_method 'not measured'
_exptl_crystal_description block
_exptl_crystal_F_000 736
_exptl_crystal_size_max 0.40
_exptl_crystal_size_mid 0.30
_exptl_crystal_size_min 0.10
_refine_diff_density_max 0.202
_refine_diff_density_min -0.243
_refine_diff_density_rms 0.055
_refine_ls_extinction_method none
_refine_ls_goodness_of_fit_ref 1.041
_refine_ls_hydrogen_treatment refall
_refine_ls_matrix_type full
_refine_ls_number_parameters 489
_refine_ls_number_reflns 7343
_refine_ls_number_restraints 0
_refine_ls_restrained_S_all 1.041
_refine_ls_R_factor_all 0.1886
_refine_ls_R_factor_gt 0.0668
_refine_ls_shift/su_max 0.001
_refine_ls_shift/su_mean 0.000
_refine_ls_structure_factor_coef Fsqd
_refine_ls_weighting_details 'calc w=1/[\s^2^(Fo^2^)+(0.0100P)^2^+0.0000P] where P=(Fo^2^+2Fc^2^)/3'
_refine_ls_weighting_scheme calc
_refine_ls_wR_factor_gt 0.0743
_refine_ls_wR_factor_ref 0.0883
_reflns_number_gt 2821
_reflns_number_total 7343
_reflns_threshold_expression >2sigma(I)
_cod_data_source_file jo-2016-02056y-File024.cif
_cod_data_source_block 11j
_cod_depositor_comments
;
The following automatic conversions were performed:

data item '_chemical_melting_point' value '476-478' was changed to
'477.0(10)' -- the average value was taken and precision was
estimated.

Automatic conversion script
Id: cif_fix_values 6909 2019-04-08 15:41:33Z antanas 
;
_cod_original_cell_volume 1701(7)
_cod_database_code 4037368

loop_
_symmetry_equiv_pos_as_xyz
'x, y, z'
'-x, -y, -z'

loop_
_atom_site_label
_atom_site_type_symbol
_atom_site_fract_x
_atom_site_fract_y
_atom_site_fract_z
_atom_site_U_iso_or_equiv
_atom_site_adp_type
_atom_site_occupancy
_atom_site_symmetry_multiplicity
_atom_site_calc_flag
_atom_site_refinement_flags
O1 O 0.8649(3) 0.16569(13) 0.32427(12) 0.0662(6) Uani 1 1 d .
C1 C 0.7232(5) 0.1670(2) 0.36266(18) 0.0664(9) Uani 1 1 d .
O2 O 0.6960(3) 0.24706(14) 0.39476(13) 0.1001(8) Uani 1 1 d .
C2 C 0.6103(4) 0.06811(19) 0.36268(15) 0.0519(7) Uani 1 1 d .
C3 C 0.4539(4) 0.07828(19) 0.40551(15) 0.0756(10) Uani 1 1 d .
H1 H 0.3416 0.0249 0.3753 0.113 Uiso 1 1 calc R
H2 H 0.4260 0.1441 0.4111 0.113 Uiso 1 1 calc R
H3 H 0.4947 0.0723 0.4574 0.113 Uiso 1 1 calc R
C4 C 0.6545(3) -0.01729(17) 0.32797(14) 0.0378(6) Uani 1 1 d .
C5 C 0.5404(3) -0.11707(15) 0.33084(14) 0.0379(6) Uani 1 1 d .
H4 H 0.4464 -0.0963 0.3599 0.046 Uiso 1 1 calc R
C6 C 0.6563(3) -0.16512(16) 0.38183(13) 0.0386(6) Uani 1 1 d .
C7 C 0.8510(4) -0.12893(18) 0.41298(15) 0.0543(7) Uani 1 1 d .
H5 H 0.9166 -0.0770 0.3984 0.065 Uiso 1 1 calc R
C8 C 0.9483(4) -0.1677(2) 0.46452(16) 0.0674(9) Uani 1 1 d .
H6 H 1.0801 -0.1447 0.4832 0.081 Uiso 1 1 calc R
C9 C 0.8495(5) -0.2420(2) 0.48911(15) 0.0645(9) Uani 1 1 d .
H7 H 0.9147 -0.2692 0.5243 0.077 Uiso 1 1 calc R
C10 C 0.6572(4) -0.27470(19) 0.46139(16) 0.0594(8) Uani 1 1 d .
H8 H 0.5916 -0.3231 0.4793 0.071 Uiso 1 1 calc R
C11 C 0.5571(4) -0.23847(17) 0.40785(14) 0.0447(7) Uani 1 1 d .
C12 C 0.3529(4) -0.27859(19) 0.38414(17) 0.0586(8) Uani 1 1 d .
H9 H 0.2978 -0.2957 0.4224 0.070 Uiso 1 1 calc R
C13 C 0.2374(4) -0.29359(18) 0.31612(17) 0.0554(8) Uani 1 1 d .
H10 H 0.1102 -0.3230 0.3106 0.066 Uiso 1 1 calc R
C14 C 0.2815(3) -0.27041(18) 0.24796(16) 0.0429(7) Uani 1 1 d .
C15 C 0.1652(4) -0.33046(19) 0.17643(18) 0.0546(8) Uani 1 1 d .
H11 H 0.0703 -0.3857 0.1736 0.066 Uiso 1 1 calc R
C16 C 0.1855(4) -0.3110(2) 0.10833(17) 0.0589(8) Uani 1 1 d .
H12 H 0.1061 -0.3538 0.0593 0.071 Uiso 1 1 calc R
C17 C 0.3216(4) -0.2292(2) 0.11173(15) 0.0527(7) Uani 1 1 d .
H13 H 0.3336 -0.2160 0.0650 0.063 Uiso 1 1 calc R
C18 C 0.4390(3) -0.16734(18) 0.18242(15) 0.0446(7) Uani 1 1 d .
H14 H 0.5300 -0.1108 0.1844 0.054 Uiso 1 1 calc R
C19 C 0.4245(3) -0.18757(16) 0.25137(14) 0.0359(6) Uani 1 1 d .
C20 C 0.8084(4) -0.01444(18) 0.28896(15) 0.0426(7) Uani 1 1 d .
C21 C 0.8659(3) -0.09845(19) 0.25053(15) 0.0467(7) Uani 1 1 d .
H15 H 0.8068 -0.1629 0.2505 0.056 Uiso 1 1 calc R
C22 C 1.0090(4) -0.0904(2) 0.21190(16) 0.0597(8) Uani 1 1 d .
H16 H 1.0437 -0.1493 0.1859 0.072 Uiso 1 1 calc R
C23 C 1.1015(4) 0.0035(3) 0.21111(19) 0.0779(10) Uani 1 1 d .
H17 H 1.1970 0.0082 0.1843 0.093 Uiso 1 1 calc R
C24 C 1.0521(4) 0.0875(2) 0.24934(19) 0.0690(10) Uani 1 1 d .
H18 H 1.1151 0.1518 0.2506 0.083 Uiso 1 1 calc R
C25 C 0.9075(4) 0.0783(2) 0.28693(16) 0.0526(8) Uani 1 1 d .
O3 O 0.8430(3) 0.08181(12) 0.04847(11) 0.0640(5) Uani 1 1 d .
C26 C 0.7063(4) 0.0809(2) 0.09057(17) 0.0594(8) Uani 1 1 d .
O4 O 0.6080(3) -0.00081(12) 0.08342(11) 0.0842(7) Uani 1 1 d .
C27 C 0.6923(3) 0.17728(18) 0.14067(15) 0.0431(7) Uani 1 1 d .
C28 C 0.5224(3) 0.16727(18) 0.17558(15) 0.0650(9) Uani 1 1 d .
H19 H 0.5258 0.2325 0.2127 0.097 Uiso 1 1 calc R
H20 H 0.5257 0.1176 0.2028 0.097 Uiso 1 1 calc R
H21 H 0.4075 0.1453 0.1335 0.097 Uiso 1 1 calc R
C29 C 0.8253(3) 0.26243(16) 0.15238(14) 0.0359(6) Uani 1 1 d .
C30 C 0.8175(3) 0.36066(16) 0.20963(14) 0.0386(6) Uani 1 1 d .
H22 H 0.7077 0.3415 0.2303 0.046 Uiso 1 1 calc R
C31 C 0.7679(3) 0.44029(17) 0.17248(15) 0.0364(6) Uani 1 1 d .
C32 C 0.7722(3) 0.43348(17) 0.09631(15) 0.0409(7) Uani 1 1 d .
H23 H 0.8136 0.3796 0.0664 0.049 Uiso 1 1 calc R
C33 C 0.7179(3) 0.50283(19) 0.06166(16) 0.0471(7) Uani 1 1 d .
H24 H 0.7237 0.4965 0.0095 0.056 Uiso 1 1 calc R
C34 C 0.6560(4) 0.5805(2) 0.10478(19) 0.0592(8) Uani 1 1 d .
H25 H 0.6230 0.6298 0.0831 0.071 Uiso 1 1 calc R
C35 C 0.6420(4) 0.58653(19) 0.1792(2) 0.0585(8) Uani 1 1 d .
H26 H 0.5926 0.6379 0.2075 0.070 Uiso 1 1 calc R
C36 C 0.7002(4) 0.51723(19) 0.21390(17) 0.0467(7) Uani 1 1 d .
C37 C 0.6765(4) 0.5293(2) 0.2923(2) 0.0668(9) Uani 1 1 d .
H27 H 0.5726 0.5540 0.3042 0.080 Uiso 1 1 calc R
C38 C 0.7854(5) 0.5095(2) 0.34922(18) 0.0688(9) Uani 1 1 d .
H28 H 0.7501 0.5226 0.3972 0.083 Uiso 1 1 calc R
C39 C 0.9523(5) 0.4700(2) 0.34740(18) 0.0539(8) Uani 1 1 d .
C40 C 1.0918(6) 0.5023(2) 0.41725(18) 0.0719(10) Uani 1 1 d .
H29 H 1.0760 0.5496 0.4620 0.086 Uiso 1 1 calc R
C41 C 1.2513(5) 0.4675(3) 0.4230(2) 0.0791(11) Uani 1 1 d .
H30 H 1.3428 0.4905 0.4714 0.095 Uiso 1 1 calc R
C42 C 1.2793(4) 0.4000(2) 0.3595(2) 0.0661(9) Uani 1 1 d .
H31 H 1.3895 0.3759 0.3631 0.079 Uiso 1 1 calc R
C43 C 1.1438(4) 0.36774(19) 0.29013(17) 0.0521(7) Uani 1 1 d .
H32 H 1.1611 0.3199 0.2460 0.063 Uiso 1 1 calc R
C44 C 0.9814(4) 0.40302(18) 0.28234(16) 0.0426(7) Uani 1 1 d .
C45 C 0.9760(3) 0.25916(18) 0.10975(15) 0.0404(7) Uani 1 1 d .
C46 C 1.1212(3) 0.34176(18) 0.11559(15) 0.0429(7) Uani 1 1 d .
H33 H 1.1284 0.4062 0.1508 0.051 Uiso 1 1 calc R
C47 C 1.2536(4) 0.3319(2) 0.07170(17) 0.0535(8) Uani 1 1 d .
H34 H 1.3481 0.3889 0.0772 0.064 Uiso 1 1 calc R
C48 C 1.2461(4) 0.2391(2) 0.02035(17) 0.0649(8) Uani 1 1 d .
H35 H 1.3348 0.2313 -0.0099 0.078 Uiso 1 1 calc R
C49 C 1.1079(4) 0.1579(2) 0.01371(17) 0.0626(8) Uani 1 1 d .
H36 H 1.1015 0.0938 -0.0219 0.075 Uiso 1 1 calc R
C50 C 0.9768(4) 0.16746(19) 0.05809(17) 0.0503(7) Uani 1 1 d .

loop_
_atom_site_aniso_label
_atom_site_aniso_U_11
_atom_site_aniso_U_22
_atom_site_aniso_U_33
_atom_site_aniso_U_23
_atom_site_aniso_U_13
_atom_site_aniso_U_12
O1 0.0784(16) 0.0336(11) 0.0730(16) 0.0167(11) -0.0014(12) 0.0026(11)
C1 0.092(3) 0.0413(19) 0.050(2) 0.0095(17) -0.0114(19) 0.0170(19)
O2 0.149(2) 0.0389(11) 0.101(2) 0.0089(13) 0.0143(16) 0.0357(14)
C2 0.069(2) 0.0389(15) 0.0389(18) 0.0067(14) -0.0014(15) 0.0162(15)
C3 0.110(3) 0.0595(19) 0.061(2) 0.0055(17) 0.028(2) 0.0457(18)
C4 0.0427(16) 0.0303(14) 0.0333(16) 0.0065(13) 0.0008(13) 0.0066(13)
C5 0.0391(15) 0.0320(13) 0.0402(17) 0.0101(13) 0.0088(13) 0.0066(12)
C6 0.0427(16) 0.0364(14) 0.0294(16) 0.0050(13) 0.0025(13) 0.0080(13)
C7 0.059(2) 0.0497(16) 0.0514(19) 0.0197(15) 0.0062(15) 0.0098(15)
C8 0.062(2) 0.075(2) 0.053(2) 0.0190(18) -0.0109(17) 0.0160(18)
C9 0.089(2) 0.0533(18) 0.043(2) 0.0162(16) -0.0049(18) 0.0192(18)
C10 0.084(2) 0.0443(16) 0.045(2) 0.0127(15) 0.0064(17) 0.0158(17)
C11 0.0589(19) 0.0370(14) 0.0360(17) 0.0112(13) 0.0065(15) 0.0133(14)
C12 0.066(2) 0.0555(18) 0.060(2) 0.0269(17) 0.0241(18) 0.0071(16)
C13 0.0467(18) 0.0531(18) 0.065(2) 0.0227(18) 0.0167(16) 0.0001(15)
C14 0.0404(16) 0.0386(15) 0.050(2) 0.0127(15) 0.0143(15) 0.0093(13)
C15 0.0450(18) 0.0385(16) 0.063(2) 0.0032(16) 0.0063(17) -0.0030(14)
C16 0.0443(18) 0.0613(19) 0.047(2) -0.0050(16) -0.0021(15) 0.0049(16)
C17 0.0434(17) 0.0717(19) 0.0390(19) 0.0108(16) 0.0142(15) 0.0118(16)
C18 0.0323(15) 0.0493(16) 0.0433(19) 0.0059(15) 0.0091(14) 0.0033(13)
C19 0.0354(15) 0.0308(13) 0.0370(17) 0.0078(13) 0.0064(13) 0.0054(12)
C20 0.0405(16) 0.0373(15) 0.0426(18) 0.0151(14) -0.0019(13) 0.0011(13)
C21 0.0366(16) 0.0460(16) 0.063(2) 0.0265(15) 0.0115(14) 0.0094(13)
C22 0.0473(18) 0.0620(19) 0.072(2) 0.0257(17) 0.0148(16) 0.0143(16)
C23 0.056(2) 0.095(3) 0.100(3) 0.059(2) 0.0205(19) 0.013(2)
C24 0.056(2) 0.061(2) 0.093(3) 0.046(2) 0.0114(19) -0.0043(18)
C25 0.0472(18) 0.0437(17) 0.059(2) 0.0224(16) -0.0050(15) 0.0020(15)
O3 0.0776(14) 0.0338(11) 0.0739(15) 0.0114(10) 0.0151(12) 0.0114(11)
C26 0.067(2) 0.0352(17) 0.067(2) 0.0222(17) -0.0031(18) 0.0031(16)
O4 0.1021(17) 0.0379(11) 0.0901(17) 0.0229(11) -0.0004(13) -0.0164(11)
C27 0.0463(17) 0.0359(14) 0.0449(18) 0.0193(13) 0.0012(14) 0.0050(13)
C28 0.0576(19) 0.0626(18) 0.072(2) 0.0291(17) 0.0160(17) -0.0036(16)
C29 0.0365(15) 0.0318(14) 0.0389(17) 0.0165(13) 0.0034(13) 0.0059(12)
C30 0.0397(15) 0.0362(14) 0.0396(17) 0.0144(13) 0.0123(13) 0.0027(12)
C31 0.0294(15) 0.0360(15) 0.0390(18) 0.0082(14) 0.0080(13) 0.0035(12)
C32 0.0358(16) 0.0362(14) 0.0459(19) 0.0082(14) 0.0068(13) 0.0095(12)
C33 0.0420(16) 0.0474(16) 0.0468(19) 0.0165(15) -0.0012(14) 0.0099(14)
C34 0.0551(19) 0.0489(18) 0.071(2) 0.0242(18) 0.0001(17) 0.0166(15)
C35 0.0508(19) 0.0424(17) 0.077(3) 0.0087(17) 0.0095(18) 0.0218(14)
C36 0.0403(17) 0.0428(16) 0.054(2) 0.0073(15) 0.0181(15) 0.0114(13)
C37 0.068(2) 0.060(2) 0.076(3) 0.0112(19) 0.036(2) 0.0253(17)
C38 0.089(3) 0.063(2) 0.046(2) 0.0059(17) 0.029(2) 0.0069(19)
C39 0.070(2) 0.0508(18) 0.043(2) 0.0234(17) 0.0173(19) 0.0012(17)
C40 0.100(3) 0.061(2) 0.038(2) 0.0151(17) 0.009(2) -0.013(2)
C41 0.092(3) 0.077(3) 0.051(3) 0.032(2) -0.006(2) -0.014(2)
C42 0.057(2) 0.074(2) 0.072(3) 0.046(2) 0.004(2) 0.0052(18)
C43 0.0610(19) 0.0459(16) 0.050(2) 0.0254(15) 0.0091(17) 0.0048(15)
C44 0.0495(18) 0.0374(15) 0.0402(19) 0.0180(14) 0.0086(15) 0.0030(14)
C45 0.0406(16) 0.0344(15) 0.0487(18) 0.0189(14) 0.0077(13) 0.0110(13)
C46 0.0407(16) 0.0455(15) 0.0484(18) 0.0199(14) 0.0154(14) 0.0135(14)
C47 0.0497(19) 0.0614(19) 0.061(2) 0.0347(17) 0.0171(16) 0.0155(15)
C48 0.076(2) 0.073(2) 0.068(2) 0.0310(19) 0.0368(18) 0.0401(19)
C49 0.088(2) 0.0524(19) 0.057(2) 0.0151(16) 0.0266(19) 0.0380(18)
C50 0.058(2) 0.0341(16) 0.059(2) 0.0193(15) 0.0102(16) 0.0119(15)

loop_
_atom_type_symbol
_atom_type_description
_atom_type_scat_dispersion_real
_atom_type_scat_dispersion_imag
_atom_type_scat_source
C C 0.0033 0.0016 'International Tables Vol C Tables 4.2.6.8 and 6.1.1.4'
H H 0.0000 0.0000 'International Tables Vol C Tables 4.2.6.8 and 6.1.1.4'
O O 0.0106 0.0060 'International Tables Vol C Tables 4.2.6.8 and 6.1.1.4'

loop_
_geom_angle_atom_site_label_1
_geom_angle_atom_site_label_2
_geom_angle_atom_site_label_3
_geom_angle
C25 O1 C1 122.3(3)
O2 C1 O1 118.1(3)
O2 C1 C2 122.9(4)
O1 C1 C2 118.9(3)
C4 C2 C1 119.0(3)
C4 C2 C3 126.5(3)
C1 C2 C3 114.5(3)
C2 C3 H1 109.5
C2 C3 H2 109.5
H1 C3 H2 109.5
C2 C3 H3 109.5
H1 C3 H3 109.5
H2 C3 H3 109.5
C2 C4 C20 119.9(3)
C2 C4 C5 117.9(3)
C20 C4 C5 122.1(3)
C19 C5 C6 115.8(3)
C19 C5 C4 113.3(3)
C6 C5 C4 112.9(3)
C19 C5 H4 104.4
C6 C5 H4 104.4
C4 C5 H4 104.4
C7 C6 C11 119.0(3)
C7 C6 C5 122.8(3)
C11 C6 C5 117.5(3)
C8 C7 C6 121.2(3)
C8 C7 H5 119.4
C6 C7 H5 119.4
C7 C8 C9 119.5(3)
C7 C8 H6 120.3
C9 C8 H6 120.3
C10 C9 C8 119.5(3)
C10 C9 H7 120.2
C8 C9 H7 120.2
C9 C10 C11 121.9(3)
C9 C10 H8 119.1
C11 C10 H8 119.1
C10 C11 C6 118.8(3)
C10 C11 C12 116.2(3)
C6 C11 C12 125.0(3)
C13 C12 C11 127.8(3)
C13 C12 H9 116.1
C11 C12 H9 116.1
C12 C13 C14 128.0(3)
C12 C13 H10 116.0
C14 C13 H10 116.0
C15 C14 C19 119.1(3)
C15 C14 C13 115.7(3)
C19 C14 C13 125.1(3)
C14 C15 C16 120.7(3)
C14 C15 H11 119.6
C16 C15 H11 119.6
C17 C16 C15 120.3(3)
C17 C16 H12 119.9
C15 C16 H12 119.9
C18 C17 C16 120.4(3)
C18 C17 H13 119.8
C16 C17 H13 119.8
C17 C18 C19 120.1(3)
C17 C18 H14 119.9
C19 C18 H14 119.9
C18 C19 C14 119.3(3)
C18 C19 C5 121.8(3)
C14 C19 C5 118.4(3)
C21 C20 C25 114.8(3)
C21 C20 C4 125.0(3)
C25 C20 C4 120.2(3)
C20 C21 C22 121.8(3)
C20 C21 H15 119.1
C22 C21 H15 119.1
C21 C22 C23 121.0(3)
C21 C22 H16 119.5
C23 C22 H16 119.5
C24 C23 C22 118.9(3)
C24 C23 H17 120.5
C22 C23 H17 120.5
C23 C24 C25 119.5(3)
C23 C24 H18 120.2
C25 C24 H18 120.2
O1 C25 C24 116.5(3)
O1 C25 C20 119.5(3)
C24 C25 C20 123.9(3)
C50 O3 C26 123.6(3)
O4 C26 O3 117.8(3)
O4 C26 C27 124.5(3)
O3 C26 C27 117.7(3)
C29 C27 C26 119.3(3)
C29 C27 C28 128.1(3)
C26 C27 C28 112.5(3)
C27 C28 H19 109.5
C27 C28 H20 109.5
H19 C28 H20 109.5
C27 C28 H21 109.5
H19 C28 H21 109.5
H20 C28 H21 109.5
C27 C29 C45 120.9(3)
C27 C29 C30 118.7(3)
C45 C29 C30 120.4(3)
C29 C30 C44 114.2(3)
C29 C30 C31 115.2(3)
C44 C30 C31 113.9(3)
C29 C30 H22 103.9
C44 C30 H22 103.9
C31 C30 H22 103.9
C36 C31 C32 117.6(3)
C36 C31 C30 119.2(3)
C32 C31 C30 122.9(3)
C31 C32 C33 122.7(3)
C31 C32 H23 118.7
C33 C32 H23 118.7
C34 C33 C32 118.7(3)
C34 C33 H24 120.7
C32 C33 H24 120.7
C35 C34 C33 119.9(3)
C35 C34 H25 120.0
C33 C34 H25 120.0
C34 C35 C36 120.8(3)
C34 C35 H26 119.6
C36 C35 H26 119.6
C31 C36 C35 120.2(3)
C31 C36 C37 123.4(3)
C35 C36 C37 116.3(3)
C38 C37 C36 126.9(3)
C38 C37 H27 116.5
C36 C37 H27 116.5
C37 C38 C39 128.5(3)
C37 C38 H28 115.7
C39 C38 H28 115.7
C44 C39 C40 117.8(4)
C44 C39 C38 125.2(3)
C40 C39 C38 116.9(4)
C41 C40 C39 121.9(4)
C41 C40 H29 119.0
C39 C40 H29 119.0
C42 C41 C40 120.6(4)
C42 C41 H30 119.7
C40 C41 H30 119.7
C41 C42 C43 118.3(4)
C41 C42 H31 120.8
C43 C42 H31 120.8
C42 C43 C44 122.3(3)
C42 C43 H32 118.8
C44 C43 H32 118.8
C39 C44 C43 119.0(3)
C39 C44 C30 116.3(3)
C43 C44 C30 124.0(3)
C50 C45 C46 115.1(3)
C50 C45 C29 118.1(3)
C46 C45 C29 126.8(3)
C47 C46 C45 122.8(3)
C47 C46 H33 118.6
C45 C46 H33 118.6
C48 C47 C46 119.6(3)
C48 C47 H34 120.2
C46 C47 H34 120.2
C49 C48 C47 118.9(3)
C49 C48 H35 120.6
C47 C48 H35 120.6
C48 C49 C50 121.5(3)
C48 C49 H36 119.2
C50 C49 H36 119.2
C45 C50 O3 119.9(3)
C45 C50 C49 122.1(3)
O3 C50 C49 118.0(3)

loop_
_geom_bond_atom_site_label_1
_geom_bond_atom_site_label_2
_geom_bond_distance
O1 C25 1.340(4)
O1 C1 1.358(4)
C1 O2 1.177(4)
C1 C2 1.485(5)
C2 C4 1.310(4)
C2 C3 1.509(5)
C3 H1 0.9600
C3 H2 0.9600
C3 H3 0.9600
C4 C20 1.444(4)
C4 C5 1.519(4)
C5 C19 1.483(6)
C5 C6 1.512(4)
C5 H4 0.9800
C6 C7 1.382(5)
C6 C11 1.397(4)
C7 C8 1.360(4)
C7 H5 0.9300
C8 C9 1.388(4)
C8 H6 0.9300
C9 C10 1.358(5)
C9 H7 0.9300
C10 C11 1.370(4)
C10 H8 0.9300
C11 C12 1.444(5)
C12 C13 1.293(5)
C12 H9 0.9300
C13 C14 1.438(5)
C13 H10 0.9300
C14 C15 1.350(6)
C14 C19 1.402(4)
C15 C16 1.362(5)
C15 H11 0.9300
C16 C17 1.362(4)
C16 H12 0.9300
C17 C18 1.349(6)
C17 H13 0.9300
C18 C19 1.372(4)
C18 H14 0.9300
C20 C21 1.366(4)
C20 C25 1.388(4)
C21 C22 1.375(4)
C21 H15 0.9300
C22 C23 1.376(4)
C22 H16 0.9300
C23 C24 1.332(5)
C23 H17 0.9300
C24 C25 1.374(4)
C24 H18 0.9300
O3 C50 1.358(4)
O3 C26 1.372(4)
C26 O4 1.200(4)
C26 C27 1.428(5)
C27 C29 1.340(4)
C27 C28 1.508(4)
C28 H19 0.9600
C28 H20 0.9600
C28 H21 0.9600
C29 C45 1.466(4)
C29 C30 1.485(5)
C30 C44 1.497(6)
C30 C31 1.517(4)
C30 H22 0.9800
C31 C36 1.356(4)
C31 C32 1.359(5)
C32 C33 1.371(4)
C32 H23 0.9300
C33 C34 1.351(4)
C33 H24 0.9300
C34 C35 1.347(5)
C34 H25 0.9300
C35 C36 1.381(4)
C35 H26 0.9300
C36 C37 1.425(5)
C37 C38 1.306(5)
C37 H27 0.9300
C38 C39 1.436(5)
C38 H28 0.9300
C39 C44 1.358(5)
C39 C40 1.370(6)
C40 C41 1.346(5)
C40 H29 0.9300
C41 C42 1.338(5)
C41 H30 0.9300
C42 C43 1.348(5)
C42 H31 0.9300
C43 C44 1.370(4)
C43 H32 0.9300
C45 C50 1.357(5)
C45 C46 1.396(4)
C46 C47 1.370(4)
C46 H33 0.9300
C47 C48 1.350(5)
C47 H34 0.9300
C48 C49 1.347(4)
C48 H35 0.9300
C49 C50 1.368(4)
C49 H36 0.9300

loop_
_geom_torsion_atom_site_label_1
_geom_torsion_atom_site_label_2
_geom_torsion_atom_site_label_3
_geom_torsion_atom_site_label_4
_geom_torsion
C25 O1 C1 O2 179.2(3)
C25 O1 C1 C2 -0.5(4)
O2 C1 C2 C4 -177.5(3)
O1 C1 C2 C4 2.2(4)
O2 C1 C2 C3 1.5(4)
O1 C1 C2 C3 -178.8(2)
C1 C2 C4 C20 -1.3(4)
C3 C2 C4 C20 179.8(2)
C1 C2 C4 C5 178.3(2)
C3 C2 C4 C5 -0.6(4)
C2 C4 C5 C19 114.0(3)
C20 C4 C5 C19 -66.3(3)
C2 C4 C5 C6 -111.8(3)
C20 C4 C5 C6 67.8(4)
C19 C5 C6 C7 124.6(3)
C4 C5 C6 C7 -8.3(3)
C19 C5 C6 C11 -65.3(3)
C4 C5 C6 C11 161.7(2)
C11 C6 C7 C8 4.0(4)
C5 C6 C7 C8 173.9(2)
C6 C7 C8 C9 -2.8(4)
C7 C8 C9 C10 -0.1(4)
C8 C9 C10 C11 1.8(4)
C9 C10 C11 C6 -0.6(4)
C9 C10 C11 C12 -179.2(2)
C7 C6 C11 C10 -2.2(3)
C5 C6 C11 C10 -172.7(2)
C7 C6 C11 C12 176.2(2)
C5 C6 C11 C12 5.7(3)
C10 C11 C12 C13 -148.5(3)
C6 C11 C12 C13 33.1(4)
C11 C12 C13 C14 -2.7(5)
C12 C13 C14 C15 151.8(3)
C12 C13 C14 C19 -32.8(5)
C19 C14 C15 C16 -0.2(4)
C13 C14 C15 C16 175.5(3)
C14 C15 C16 C17 -1.3(4)
C15 C16 C17 C18 0.8(4)
C16 C17 C18 C19 1.2(4)
C17 C18 C19 C14 -2.7(4)
C17 C18 C19 C5 -175.1(2)
C15 C14 C19 C18 2.2(4)
C13 C14 C19 C18 -173.0(2)
C15 C14 C19 C5 174.9(2)
C13 C14 C19 C5 -0.3(4)
C6 C5 C19 C18 -125.9(3)
C4 C5 C19 C18 6.9(3)
C6 C5 C19 C14 61.6(3)
C4 C5 C19 C14 -165.6(2)
C2 C4 C20 C21 -179.5(2)
C5 C4 C20 C21 0.8(4)
C2 C4 C20 C25 -1.1(4)
C5 C4 C20 C25 179.2(2)
C25 C20 C21 C22 -1.1(4)
C4 C20 C21 C22 177.4(2)
C20 C21 C22 C23 0.6(4)
C21 C22 C23 C24 0.8(4)
C22 C23 C24 C25 -1.5(5)
C1 O1 C25 C24 179.0(3)
C1 O1 C25 C20 -1.9(4)
C23 C24 C25 O1 180.0(3)
C23 C24 C25 C20 1.0(5)
C21 C20 C25 O1 -178.6(2)
C4 C20 C25 O1 2.8(4)
C21 C20 C25 C24 0.4(4)
C4 C20 C25 C24 -178.2(3)
C50 O3 C26 O4 -172.3(2)
C50 O3 C26 C27 7.0(4)
O4 C26 C27 C29 171.2(3)
O3 C26 C27 C29 -8.1(4)
O4 C26 C27 C28 -7.8(4)
O3 C26 C27 C28 172.9(2)
C26 C27 C29 C45 4.7(3)
C28 C27 C29 C45 -176.4(2)
C26 C27 C29 C30 -175.2(2)
C28 C27 C29 C30 3.6(4)
C27 C29 C30 C44 113.8(3)
C45 C29 C30 C44 -66.1(3)
C27 C29 C30 C31 -111.7(3)
C45 C29 C30 C31 68.3(3)
C29 C30 C31 C36 159.8(2)
C44 C30 C31 C36 -65.6(4)
C29 C30 C31 C32 -14.3(3)
C44 C30 C31 C32 120.3(3)
C36 C31 C32 C33 2.4(3)
C30 C31 C32 C33 176.6(2)
C31 C32 C33 C34 -0.7(4)
C32 C33 C34 C35 -2.4(4)
C33 C34 C35 C36 3.6(4)
C32 C31 C36 C35 -1.2(4)
C30 C31 C36 C35 -175.6(2)
C32 C31 C36 C37 175.9(2)
C30 C31 C36 C37 1.5(4)
C34 C35 C36 C31 -1.7(4)
C34 C35 C36 C37 -179.0(3)
C31 C36 C37 C38 35.3(5)
C35 C36 C37 C38 -147.4(3)
C36 C37 C38 C39 -0.8(5)
C37 C38 C39 C44 -32.8(5)
C37 C38 C39 C40 147.6(3)
C44 C39 C40 C41 -1.8(4)
C38 C39 C40 C41 177.8(3)
C39 C40 C41 C42 0.6(5)
C40 C41 C42 C43 -0.2(4)
C41 C42 C43 C44 1.2(4)
C40 C39 C44 C43 2.7(3)
C38 C39 C44 C43 -176.8(2)
C40 C39 C44 C30 173.6(2)
C38 C39 C44 C30 -6.0(3)
C42 C43 C44 C39 -2.5(4)
C42 C43 C44 C30 -172.6(2)
C29 C30 C44 C39 -158.1(2)
C31 C30 C44 C39 66.8(3)
C29 C30 C44 C43 12.2(3)
C31 C30 C44 C43 -122.8(3)
C27 C29 C45 C50 0.0(3)
C30 C29 C45 C50 180.0(2)
C27 C29 C45 C46 179.2(2)
C30 C29 C45 C46 -0.8(4)
C50 C45 C46 C47 1.0(4)
C29 C45 C46 C47 -178.2(2)
C45 C46 C47 C48 -0.1(4)
C46 C47 C48 C49 -0.1(4)
C47 C48 C49 C50 -0.5(4)
C46 C45 C50 O3 179.3(2)
C29 C45 C50 O3 -1.4(3)
C46 C45 C50 C49 -1.6(4)
C29 C45 C50 C49 177.7(2)
C26 O3 C50 C45 -2.3(3)
C26 O3 C50 C49 178.6(3)
C48 C49 C50 C45 1.5(4)
C48 C49 C50 O3 -179.4(2)
